data_4344007
loop_
_publ_author_name
'Yang, Hui'
'Hu, Chun-Li'
'Xu, Xiang'
'Mao, Jiang-Gao'

_publ_section_title
;
 Series of SHG Materials Based on Lanthanide Borate-Acetate Mixed Anion
 Compounds.
;
_journal_issue 15
_journal_name_full 'Inorganic chemistry'
_journal_page_first 7516
_journal_page_last 7523
_journal_paper_doi 10.1021/acs.inorgchem.5b01126
_journal_volume 54
_journal_year 2015
_chemical_formula_sum 'C4 H7 B5 O14 Pr2'
_chemical_formula_weight 614.97
_chemical_name_systematic
; 
 ? 
;
_space_group_IT_number 9
_symmetry_cell_setting monoclinic
_symmetry_space_group_name_Hall 'C -2yc'
_symmetry_space_group_name_H-M 'C 1 c 1'
_atom_sites_solution_hydrogens geom
_atom_sites_solution_primary direct
_atom_sites_solution_secondary difmap
_audit_creation_method SHELXL-97
_cell_angle_alpha 90.00
_cell_angle_beta 90.528(4)
_cell_angle_gamma 90.00
_cell_formula_units_Z 4
_cell_length_a 10.9265(6)
_cell_length_b 20.2045(8)
_cell_length_c 6.4365(3)
_cell_measurement_reflns_used 3005
_cell_measurement_temperature 293(2)
_cell_measurement_theta_max 76.3682
_cell_measurement_theta_min 4.3730
_cell_volume 1420.89(12)
_computing_structure_refinement 'SHELXL-97 (Sheldrick, 1997)'
_computing_structure_solution 'SHELXS-97 (Sheldrick, 1990)'
_diffrn_ambient_temperature 293(2)
_diffrn_measured_fraction_theta_full 0.998
_diffrn_measured_fraction_theta_max 0.999
_diffrn_measurement_device_type 'SuperNova, Dual, Cu at zero, Atlas'
_diffrn_radiation_monochromator graphite
_diffrn_radiation_source 'fine-focus sealed tube'
_diffrn_radiation_type CuK\a
_diffrn_radiation_wavelength 1.54178
_diffrn_reflns_av_R_equivalents 0.0635
_diffrn_reflns_av_sigmaI/netI 0.0634
_diffrn_reflns_limit_h_max 13
_diffrn_reflns_limit_h_min -13
_diffrn_reflns_limit_k_max 22
_diffrn_reflns_limit_k_min -25
_diffrn_reflns_limit_l_max 8
_diffrn_reflns_limit_l_min -8
_diffrn_reflns_number 7489
_diffrn_reflns_theta_full 76.56
_diffrn_reflns_theta_max 76.56
_diffrn_reflns_theta_min 4.38
_exptl_absorpt_coefficient_mu 52.707
_exptl_absorpt_correction_T_max 0.605
_exptl_absorpt_correction_T_min 0.448
_exptl_absorpt_correction_type analytical
_exptl_crystal_colour colorless
_exptl_crystal_density_diffrn 2.875
_exptl_crystal_density_method 'not measured'
_exptl_crystal_description rod
_exptl_crystal_F_000 1144
_exptl_crystal_size_max 0.0792
_exptl_crystal_size_mid 0.0667
_exptl_crystal_size_min 0.0643
_refine_diff_density_max 1.153
_refine_diff_density_min -1.128
_refine_diff_density_rms 0.199
_refine_ls_abs_structure_details 'Flack H D (1983), Acta Cryst. A39, 876-881'
_refine_ls_abs_structure_Flack -0.019(10)
_refine_ls_extinction_coef 0.000275(13)
_refine_ls_extinction_expression Fc^*^=kFc[1+0.001xFc^2^\l^3^/sin(2\q)]^-1/4^
_refine_ls_extinction_method SHELXL
_refine_ls_goodness_of_fit_ref 1.029
_refine_ls_hydrogen_treatment mixed
_refine_ls_matrix_type full
_refine_ls_number_parameters 227
_refine_ls_number_reflns 2557
_refine_ls_number_restraints 32
_refine_ls_restrained_S_all 1.029
_refine_ls_R_factor_all 0.0482
_refine_ls_R_factor_gt 0.0436
_refine_ls_shift/su_max 0.001
_refine_ls_shift/su_mean 0.000
_refine_ls_structure_factor_coef Fsqd
_refine_ls_weighting_details 'calc w=1/[\s^2^(Fo^2^)+(0.0662P)^2^+5.7220P] where P=(Fo^2^+2Fc^2^)/3'
_refine_ls_weighting_scheme calc
_refine_ls_wR_factor_gt 0.1050
_refine_ls_wR_factor_ref 0.1096
_reflns_number_gt 2394
_reflns_number_total 2557
_reflns_threshold_expression >2sigma(I)
_cod_data_source_file ic5b01126_si_002.cif
_cod_data_source_block 6
_cod_depositor_comments 'Adding full bibliography for 4344002--4344007.cif.'
_cod_original_sg_symbol_H-M Cc
_cod_database_code 4344007

loop_
_symmetry_equiv_pos_as_xyz
'x, y, z'
'x, -y, z+1/2'
'x+1/2, y+1/2, z'
'x+1/2, -y+1/2, z+1/2'

loop_
_atom_site_label
_atom_site_type_symbol
_atom_site_fract_x
_atom_site_fract_y
_atom_site_fract_z
_atom_site_U_iso_or_equiv
_atom_site_adp_type
_atom_site_occupancy
_atom_site_symmetry_multiplicity
_atom_site_calc_flag
_atom_site_refinement_flags
Pr1 Pr 0.13431(3) 0.255488(10) 0.16643(3) 0.01556(5) Uani 1 1 d .
Pr2 Pr 0.35899(3) 0.431836(11) 0.33130(4) 0.02391(6) Uani 1 1 d .
B1 B 0.3001(4) 0.2928(2) 0.6776(7) 0.0092(7) Uani 1 1 d U
B2 B 0.3804(5) 0.4048(2) 0.7798(7) 0.0165(11) Uani 1 1 d .
B3 B 0.3891(4) 0.3093(2) 1.0274(7) 0.0142(10) Uani 1 1 d .
B4 B 0.0747(4) 0.2565(2) 0.6278(8) 0.0133(10) Uani 1 1 d .
B5 B 0.4021(5) 0.2467(2) 0.3671(8) 0.0179(12) Uani 1 1 d .
C1 C 0.1256(6) 0.4318(3) 0.0519(11) 0.0371(13) Uani 1 1 d U
C2 C 0.0192(8) 0.4382(4) -0.0851(14) 0.0579(15) Uani 1 1 d U
H2A H -0.0369 0.4027 -0.0586 0.087 Uiso 1 1 calc R
H2B H 0.0450 0.4363 -0.2272 0.087 Uiso 1 1 calc R
H2C H -0.0205 0.4798 -0.0598 0.087 Uiso 1 1 calc R
C3 C 0.6474(7) 0.3969(4) 0.4288(13) 0.0520(9) Uani 1 1 d U
C4 C 0.7827(12) 0.4020(6) 0.381(2) 0.098(3) Uani 1 1 d U
H4A H 0.7968 0.4400 0.2950 0.146 Uiso 1 1 calc R
H4B H 0.8084 0.3628 0.3090 0.146 Uiso 1 1 calc R
H4C H 0.8284 0.4063 0.5081 0.146 Uiso 1 1 calc R
O1 O 0.1869(3) 0.27496(16) 0.5623(5) 0.0173(7) Uani 1 1 d .
O2 O 0.3181(3) 0.36411(13) 0.6416(5) 0.0171(7) Uani 1 1 d .
O3 O 0.2880(3) 0.28045(14) 0.9000(4) 0.0133(7) Uani 1 1 d .
O4 O 0.4090(3) 0.46479(14) 0.7107(5) 0.0226(8) Uani 1 1 d .
O5 O 0.4047(3) 0.38009(14) 0.9784(5) 0.0202(8) Uani 1 1 d .
O6 O 0.0054(3) 0.22584(18) 0.4776(5) 0.0210(8) Uani 1 1 d .
O7 O 0.3608(3) 0.30537(14) 0.2459(5) 0.0169(7) Uani 1 1 d .
O8 O 0.5324(3) 0.23056(18) 0.3212(5) 0.0223(8) Uani 1 1 d .
O9 O 0.3188(3) 0.19291(15) 0.2960(5) 0.0225(8) Uani 1 1 d .
H9A H 0.2796 0.2055 0.1943 0.034 Uiso 1 1 calc R
O10 O 0.4014(3) 0.25532(14) 0.5874(5) 0.0141(7) Uani 1 1 d .
O11 O 0.2045(4) 0.47551(19) 0.0476(8) 0.0392(11) Uani 1 1 d U
O12 O 0.1340(5) 0.38193(19) 0.1744(8) 0.0408(11) Uani 1 1 d .
O13 O 0.5788(6) 0.4263(3) 0.3143(11) 0.0735(19) Uani 1 1 d .
O14 O 0.6168(5) 0.3531(2) 0.5500(12) 0.0751(19) Uani 1 1 d .

loop_
_atom_site_aniso_label
_atom_site_aniso_U_11
_atom_site_aniso_U_22
_atom_site_aniso_U_33
_atom_site_aniso_U_23
_atom_site_aniso_U_13
_atom_site_aniso_U_12
Pr1 0.01593(8) 0.01975(8) 0.01100(9) -0.00038(8) 0.00034(7) -0.00221(9)
Pr2 0.04442(13) 0.01422(9) 0.01305(9) 0.00169(8) -0.00204(9) -0.00546(10)
B1 0.0079(12) 0.0119(11) 0.0077(12) -0.0007(9) -0.0007(10) -0.0003(9)
B2 0.020(2) 0.0214(19) 0.0085(19) 0.0027(16) 0.0031(17) -0.0053(17)
B3 0.019(2) 0.0146(17) 0.0089(19) 0.0018(15) -0.0007(17) 0.0009(15)
B4 0.014(2) 0.0171(17) 0.009(2) 0.0012(15) 0.0033(18) -0.0016(15)
B5 0.028(3) 0.0108(16) 0.015(2) 0.0017(15) 0.000(2) 0.0015(16)
C1 0.045(2) 0.030(2) 0.037(2) -0.0018(19) 0.001(2) 0.0049(19)
C2 0.056(2) 0.058(2) 0.060(3) 0.007(2) -0.012(2) -0.005(2)
C3 0.0505(14) 0.0510(14) 0.0546(15) 0.0040(12) -0.0020(12) 0.0004(12)
C4 0.092(6) 0.099(5) 0.103(6) 0.033(5) 0.003(5) -0.006(5)
O1 0.0105(13) 0.0281(13) 0.0135(14) -0.0032(12) 0.0002(11) -0.0102(11)
O2 0.0324(16) 0.0103(11) 0.0087(13) 0.0021(10) -0.0022(12) -0.0046(11)
O3 0.0153(13) 0.0170(12) 0.0075(12) 0.0018(10) 0.0023(11) -0.0016(10)
O4 0.0387(18) 0.0058(10) 0.0231(16) 0.0004(11) -0.0058(15) 0.0020(12)
O5 0.0358(17) 0.0134(11) 0.0113(13) 0.0004(11) -0.0036(13) -0.0070(12)
O6 0.0187(14) 0.0359(15) 0.0084(13) 0.0003(12) -0.0025(12) -0.0042(13)
O7 0.0186(14) 0.0195(12) 0.0125(13) 0.0055(11) -0.0022(11) 0.0011(11)
O8 0.0183(14) 0.0332(15) 0.0155(15) 0.0077(13) 0.0060(12) 0.0080(12)
O9 0.0264(16) 0.0203(13) 0.0207(15) -0.0035(12) -0.0079(13) 0.0025(12)
O10 0.0139(13) 0.0204(12) 0.0080(13) -0.0025(10) 0.0054(11) 0.0049(10)
O11 0.0408(19) 0.0273(16) 0.049(2) -0.0002(16) -0.0052(18) -0.0033(15)
O12 0.044(2) 0.0348(17) 0.043(2) 0.002(2) -0.0040(18) 0.005(2)
O13 0.062(3) 0.078(3) 0.079(4) 0.013(3) -0.034(3) 0.026(3)
O14 0.045(3) 0.040(2) 0.140(5) 0.049(2) -0.008(3) 0.0015(19)

loop_
_atom_type_symbol
_atom_type_description
_atom_type_scat_dispersion_real
_atom_type_scat_dispersion_imag
_atom_type_scat_source
B B 0.0090 0.0039 'International Tables Vol C Tables 4.2.6.8 and 6.1.1.4'
H H 0.0000 0.0000 'International Tables Vol C Tables 4.2.6.8 and 6.1.1.4'
C C 0.0181 0.0091 'International Tables Vol C Tables 4.2.6.8 and 6.1.1.4'
O O 0.0492 0.0322 'International Tables Vol C Tables 4.2.6.8 and 6.1.1.4'
Pr Pr -2.4164 10.2820 'International Tables Vol C Tables 4.2.6.8 and 6.1.1.4'

loop_
_geom_angle_atom_site_label_1
_geom_angle_atom_site_label_2
_geom_angle_atom_site_label_3
_geom_angle
_geom_angle_site_symmetry_1
_geom_angle_site_symmetry_3
O14 Pr1 O3 91.35(17) 4_454 1_554
O14 Pr1 O8 77.56(19) 4_454 4_454
O3 Pr1 O8 70.00(10) 1_554 4_454
O14 Pr1 O9 72.31(16) 4_454 .
O3 Pr1 O9 77.55(11) 1_554 .
O8 Pr1 O9 134.64(11) 4_454 .
O14 Pr1 O6 89.25(19) 4_454 .
O3 Pr1 O6 170.85(10) 1_554 .
O8 Pr1 O6 119.01(11) 4_454 .
O9 Pr1 O6 93.95(11) . .
O14 Pr1 O12 161.7(2) 4_454 .
O3 Pr1 O12 79.07(14) 1_554 .
O8 Pr1 O12 84.50(15) 4_454 .
O9 Pr1 O12 119.82(14) . .
O6 Pr1 O12 102.70(15) . .
O14 Pr1 O10 77.29(14) 4_454 4_454
O3 Pr1 O10 123.58(10) 1_554 4_454
O8 Pr1 O10 53.59(10) 4_454 4_454
O9 Pr1 O10 143.39(10) . 4_454
O6 Pr1 O10 65.43(10) . 4_454
O12 Pr1 O10 94.95(13) . 4_454
O14 Pr1 O1 117.96(19) 4_454 .
O3 Pr1 O1 119.90(9) 1_554 .
O8 Pr1 O1 159.46(10) 4_454 .
O9 Pr1 O1 65.65(10) . .
O6 Pr1 O1 52.30(10) . .
O12 Pr1 O1 80.32(14) . .
O10 Pr1 O1 113.95(10) 4_454 .
O14 Pr1 O7 118.88(14) 4_454 .
O3 Pr1 O7 55.21(10) 1_554 .
O8 Pr1 O7 121.65(10) 4_454 .
O9 Pr1 O7 52.99(10) . .
O6 Pr1 O7 116.84(10) . .
O12 Pr1 O7 68.08(13) . .
O10 Pr1 O7 163.04(9) 4_454 .
O1 Pr1 O7 64.70(9) . .
O14 Pr1 B4 107.6(2) 4_454 .
O3 Pr1 B4 146.18(11) 1_554 .
O8 Pr1 B4 140.40(12) 4_454 .
O9 Pr1 B4 81.85(12) . .
O6 Pr1 B4 26.43(12) . .
O12 Pr1 B4 88.48(15) . .
O10 Pr1 B4 88.48(12) 4_454 .
O1 Pr1 B4 26.30(11) . .
O7 Pr1 B4 90.96(11) . .
O14 Pr1 B3 107.86(16) 4_454 1_554
O3 Pr1 B3 27.78(11) 1_554 1_554
O8 Pr1 B3 95.58(12) 4_454 1_554
O9 Pr1 B3 63.69(11) . 1_554
O6 Pr1 B3 144.30(11) . 1_554
O12 Pr1 B3 70.10(14) . 1_554
O10 Pr1 B3 147.74(11) 4_454 1_554
O1 Pr1 B3 92.18(11) . 1_554
O7 Pr1 B3 27.49(11) . 1_554
B4 Pr1 B3 118.41(12) . 1_554
O4 Pr2 O13 77.65(18) 2_564 .
O4 Pr2 O2 145.52(11) 2_564 .
O13 Pr2 O2 101.49(18) . .
O4 Pr2 O5 91.29(11) 2_564 1_554
O13 Pr2 O5 74.79(19) . 1_554
O2 Pr2 O5 122.12(9) . 1_554
O4 Pr2 O4 92.08(8) 2_564 .
O13 Pr2 O4 81.52(19) . .
O2 Pr2 O4 54.25(9) . .
O5 Pr2 O4 154.75(11) 1_554 .
O4 Pr2 O7 144.67(11) 2_564 .
O13 Pr2 O7 86.32(16) . .
O2 Pr2 O7 68.26(10) . .
O5 Pr2 O7 53.90(10) 1_554 .
O4 Pr2 O7 116.66(9) . .
O4 Pr2 O11 67.22(13) 2_564 .
O13 Pr2 O11 128.2(2) . .
O2 Pr2 O11 129.01(13) . .
O5 Pr2 O11 69.45(13) 1_554 .
O4 Pr2 O11 134.33(12) . .
O7 Pr2 O11 100.85(11) . .
O4 Pr2 O12 114.29(13) 2_564 .
O13 Pr2 O12 146.06(19) . .
O2 Pr2 O12 85.89(13) . .
O5 Pr2 O12 73.35(13) 1_554 .
O4 Pr2 O12 127.11(14) . .
O7 Pr2 O12 65.52(11) . .
O11 Pr2 O12 47.34(13) . .
O4 Pr2 O11 73.46(12) 2_564 2_565
O13 Pr2 O11 129.76(18) . 2_565
O2 Pr2 O11 81.84(11) . 2_565
O5 Pr2 O11 144.52(12) 1_554 2_565
O4 Pr2 O11 59.78(12) . 2_565
O7 Pr2 O11 137.81(11) . 2_565
O11 Pr2 O11 75.09(10) . 2_565
O12 Pr2 O11 83.89(13) . 2_565
O4 Pr2 B2 118.88(13) 2_564 .
O13 Pr2 B2 88.0(2) . .
O2 Pr2 B2 27.91(12) . .
O5 Pr2 B2 141.40(12) 1_554 .
O4 Pr2 B2 26.80(11) . .
O7 Pr2 B2 91.40(11) . .
O11 Pr2 B2 142.00(14) . .
O12 Pr2 B2 110.13(15) . .
O11 Pr2 B2 71.88(13) 2_565 .
O3 B1 O10 112.0(3) . .
O3 B1 O2 109.6(3) . .
O10 B1 O2 109.9(3) . .
O3 B1 O1 111.5(3) . .
O10 B1 O1 107.8(3) . .
O2 B1 O1 105.8(3) . .
O4 B2 O2 116.2(4) . .
O4 B2 O5 126.2(4) . .
O2 B2 O5 117.6(4) . .
O4 B2 Pr2 61.3(2) . .
O2 B2 Pr2 56.4(2) . .
O5 B2 Pr2 167.7(3) . .
O7 B3 O5 106.7(3) 1_556 .
O7 B3 O3 110.5(3) 1_556 .
O5 B3 O3 110.4(3) . .
O7 B3 O6 111.9(3) 1_556 4
O5 B3 O6 108.4(4) . 4
O3 B3 O6 108.9(3) . 4
O7 B3 Pr1 60.2(2) 1_556 1_556
O5 B3 Pr1 120.2(3) . 1_556
O3 B3 Pr1 50.44(18) . 1_556
O6 B3 Pr1 131.1(3) 4 1_556
O1 B4 O8 123.3(4) . 4_455
O1 B4 O6 113.7(4) . .
O8 B4 O6 122.9(4) 4_455 .
O1 B4 Pr1 59.7(2) . .
O8 B4 Pr1 166.7(3) 4_455 .
O6 B4 Pr1 55.3(2) . .
O10 B5 O9 112.7(4) . .
O10 B5 O7 114.7(3) . .
O9 B5 O7 103.8(4) . .
O10 B5 O8 103.7(4) . .
O9 B5 O8 111.2(3) . .
O7 B5 O8 110.8(4) . .
O11 C1 O12 122.0(6) . .
O11 C1 C2 118.4(6) . .
O12 C1 C2 119.5(6) . .
O13 C3 O14 124.9(8) . .
O13 C3 C4 116.4(9) . .
O14 C3 C4 116.7(8) . .
B4 O1 B1 131.8(4) . .
B4 O1 Pr1 94.0(3) . .
B1 O1 Pr1 134.0(2) . .
B2 O2 B1 123.1(3) . .
B2 O2 Pr2 95.7(2) . .
B1 O2 Pr2 134.1(2) . .
B1 O3 B3 113.5(3) . .
B1 O3 Pr1 141.8(2) . 1_556
B3 O3 Pr1 101.8(2) . 1_556
B2 O4 Pr2 131.2(3) . 2_565
B2 O4 Pr2 91.9(3) . .
Pr2 O4 Pr2 120.33(13) 2_565 .
B2 O5 B3 121.4(3) . .
B2 O5 Pr2 129.1(3) . 1_556
B3 O5 Pr2 100.6(2) . 1_556
B4 O6 B3 122.0(4) . 4_454
B4 O6 Pr1 98.2(3) . .
B3 O6 Pr1 139.8(3) 4_454 .
B3 O7 B5 119.2(3) 1_554 .
B3 O7 Pr2 98.8(2) 1_554 .
B5 O7 Pr2 132.2(3) . .
B3 O7 Pr1 92.3(2) 1_554 .
B5 O7 Pr1 94.3(3) . .
Pr2 O7 Pr1 113.18(11) . .
B4 O8 B5 118.2(4) 4_554 .
B4 O8 Pr1 130.0(3) 4_554 4
B5 O8 Pr1 102.6(3) . 4
B5 O9 Pr1 102.8(2) . .
B5 O10 B1 117.9(3) . .
B5 O10 Pr1 99.8(3) . 4
B1 O10 Pr1 135.0(2) . 4
C1 O11 Pr2 100.9(4) . .
C1 O11 Pr2 152.4(5) . 2_564
Pr2 O11 Pr2 100.26(14) . 2_564
C1 O12 Pr1 140.7(4) . .
C1 O12 Pr2 89.8(4) . .
Pr1 O12 Pr2 111.18(17) . .
C3 O13 Pr2 127.7(6) . .
C3 O14 Pr1 149.6(6) . 4

loop_
_geom_bond_atom_site_label_1
_geom_bond_atom_site_label_2
_geom_bond_distance
_geom_bond_site_symmetry_2
Pr1 O14 2.326(5) 4_454
Pr1 O3 2.463(3) 1_554
Pr1 O8 2.492(3) 4_454
Pr1 O9 2.516(3) .
Pr1 O6 2.531(3) .
Pr1 O12 2.555(4) .
Pr1 O10 2.600(3) 4_454
Pr1 O1 2.636(3) .
Pr1 O7 2.716(3) .
Pr1 B4 3.046(5) .
Pr1 B3 3.128(5) 1_554
Pr2 O4 2.296(3) 2_564
Pr2 O13 2.408(6) .
Pr2 O2 2.465(3) .
Pr2 O5 2.554(3) 1_554
Pr2 O4 2.585(3) .
Pr2 O7 2.614(3) .
Pr2 O11 2.628(5) .
Pr2 O12 2.835(5) .
Pr2 O11 2.887(4) 2_565
Pr2 B2 2.945(5) .
B1 O3 1.460(5) .
B1 O10 1.466(5) .
B1 O2 1.472(5) .
B1 O1 1.481(5) .
B2 O4 1.329(6) .
B2 O2 1.385(6) .
B2 O5 1.396(6) .
B3 O7 1.445(6) 1_556
B3 O5 1.475(5) .
B3 O3 1.489(5) .
B3 O6 1.492(6) 4
B3 Pr1 3.128(5) 1_556
B4 O1 1.353(6) .
B4 O8 1.357(6) 4_455
B4 O6 1.370(6) .
B5 O10 1.429(6) .
B5 O9 1.486(6) .
B5 O7 1.488(5) .
B5 O8 1.492(6) .
C1 O11 1.234(7) .
C1 O12 1.282(8) .
C1 C2 1.458(11) .
C3 O13 1.203(10) .
C3 O14 1.229(10) .
C3 C4 1.516(15) .
O3 Pr1 2.463(3) 1_556
O4 Pr2 2.296(3) 2_565
O5 Pr2 2.554(3) 1_556
O6 B3 1.492(6) 4_454
O7 B3 1.445(6) 1_554
O8 B4 1.357(6) 4_554
O8 Pr1 2.492(3) 4
O10 Pr1 2.600(3) 4
O11 Pr2 2.887(4) 2_564
O14 Pr1 2.326(5) 4
